data_7042738
loop_
_publ_author_name
'Song, You'
'Yang, Li'
'Li, Jing'
'Pu, Tian-Cheng'
'Kong, Ming'

_publ_section_title
;
 Metal-ion induced ferromagnetic polarization in mixed-spin system
;
_journal_name_full 'Dalton Trans.'
_journal_paper_doi 10.1039/C7DT00753A
_journal_year 2017
_chemical_formula_sum 'C48 H45 Cl Co Cu3 O24'
_chemical_formula_weight 1290.84
_space_group_crystal_system trigonal
_space_group_IT_number 148
_space_group_name_Hall '-R 3'
_space_group_name_H-M_alt 'R -3 :H'
_symmetry_space_group_name_Hall '-R 3'
_symmetry_space_group_name_H-M 'R -3 :H'
_atom_sites_solution_hydrogens mixed
_audit_creation_method SHELXL-2016/6
_audit_update_record
;
2017-04-06 deposited with the CCDC.
2017-04-20 downloaded from the CCDC.
;
_cell_angle_alpha 90
_cell_angle_beta 90
_cell_angle_gamma 120
_cell_formula_units_Z 6
_cell_length_a 12.756(2)
_cell_length_b 12.756(2)
_cell_length_c 52.895(9)
_cell_measurement_reflns_used 3759
_cell_measurement_temperature 293(2)
_cell_measurement_theta_max 27.418
_cell_measurement_theta_min 1.883
_cell_volume 7454(2)
_computing_cell_refinement 'Bruker SMART'
_computing_data_collection 'Bruker SMART'
_computing_data_reduction 'Bruker SMART'
_computing_molecular_graphics 'Olex2 (Dolomanov et al., 2009)'
_computing_publication_material 'Olex2 (Dolomanov et al., 2009)'
_computing_structure_refinement 'SHELXL-2016/6 (Sheldrick, 2016)'
_computing_structure_solution 'SHELXT 2014/4 (Sheldrick, 2014)'
_diffrn_ambient_temperature 293(2)
_diffrn_measured_fraction_theta_full 0.993
_diffrn_measured_fraction_theta_max 0.989
_diffrn_measurement_device_type 'CCD area detector'
_diffrn_radiation_type MoK\a
_diffrn_radiation_wavelength 0.71073
_diffrn_reflns_av_R_equivalents 0.0672
_diffrn_reflns_av_unetI/netI 0.0577
_diffrn_reflns_Laue_measured_fraction_full 0.993
_diffrn_reflns_Laue_measured_fraction_max 0.989
_diffrn_reflns_limit_h_max 16
_diffrn_reflns_limit_h_min -16
_diffrn_reflns_limit_k_max 16
_diffrn_reflns_limit_k_min -16
_diffrn_reflns_limit_l_max 46
_diffrn_reflns_limit_l_min -67
_diffrn_reflns_number 16829
_diffrn_reflns_point_group_measured_fraction_full 0.993
_diffrn_reflns_point_group_measured_fraction_max 0.989
_diffrn_reflns_theta_full 25.242
_diffrn_reflns_theta_max 27.418
_diffrn_reflns_theta_min 1.883
_exptl_absorpt_coefficient_mu 1.738
_exptl_absorpt_correction_T_max 0.786
_exptl_absorpt_correction_T_min 0.634
_exptl_absorpt_correction_type multi-scan
_exptl_absorpt_process_details SADABS
_exptl_crystal_colour black
_exptl_crystal_density_diffrn 1.725
_exptl_crystal_description bulk
_exptl_crystal_F_000 3936
_exptl_crystal_size_max 0.24
_exptl_crystal_size_mid 0.23
_exptl_crystal_size_min 0.14
_refine_diff_density_max 0.907
_refine_diff_density_min -0.398
_refine_diff_density_rms 0.100
_refine_ls_extinction_method none
_refine_ls_goodness_of_fit_ref 1.025
_refine_ls_hydrogen_treatment constr
_refine_ls_matrix_type full
_refine_ls_number_parameters 234
_refine_ls_number_reflns 3759
_refine_ls_number_restraints 0
_refine_ls_restrained_S_all 1.025
_refine_ls_R_factor_all 0.0664
_refine_ls_R_factor_gt 0.0450
_refine_ls_shift/su_max 0.004
_refine_ls_shift/su_mean 0.000
_refine_ls_structure_factor_coef Fsqd
_refine_ls_weighting_details 'w=1/[\s^2^(Fo^2^)+(0.0589P)^2^+16.4570P] where P=(Fo^2^+2Fc^2^)/3'
_refine_ls_weighting_scheme calc
_refine_ls_wR_factor_gt 0.1108
_refine_ls_wR_factor_ref 0.1239
_reflns_Friedel_coverage 0.000
_reflns_number_gt 2836
_reflns_number_total 3759
_reflns_threshold_expression 'I > 2\s(I)'
_cod_data_source_file c7dt00753a2.cif
_cod_data_source_block 2
_cod_original_cell_volume 7454(3)
_cod_database_code 7042738
_shelx_shelxl_version_number 2016/6
_shelx_space_group_comment
;
The symmetry employed for this shelxl refinement is uniquely defined
by the following loop, which should always be used as a source of
symmetry information in preference to the above space-group names.
They are only intended as comments.
;
_shelx_estimated_absorpt_t_min 0.623
_shelx_estimated_absorpt_t_max 0.757

loop_
_space_group_symop_operation_xyz
'x, y, z'
'-y, x-y, z'
'-x+y, -x, z'
'x+2/3, y+1/3, z+1/3'
'-y+2/3, x-y+1/3, z+1/3'
'-x+y+2/3, -x+1/3, z+1/3'
'x+1/3, y+2/3, z+2/3'
'-y+1/3, x-y+2/3, z+2/3'
'-x+y+1/3, -x+2/3, z+2/3'
'-x, -y, -z'
'y, -x+y, -z'
'x-y, x, -z'
'-x+2/3, -y+1/3, -z+1/3'
'y+2/3, -x+y+1/3, -z+1/3'
'x-y+2/3, x+1/3, -z+1/3'
'-x+1/3, -y+2/3, -z+2/3'
'y+1/3, -x+y+2/3, -z+2/3'
'x-y+1/3, x+2/3, -z+2/3'

loop_
_atom_site_label
_atom_site_type_symbol
_atom_site_fract_x
_atom_site_fract_y
_atom_site_fract_z
_atom_site_U_iso_or_equiv
_atom_site_adp_type
_atom_site_occupancy
_atom_site_site_symmetry_order
_atom_site_calc_flag
_atom_site_refinement_flags_posn
_atom_site_refinement_flags_adp
_atom_site_refinement_flags_occupancy
Cu1 Cu 0.88956(3) 0.83752(3) 0.59518(2) 0.02768(14) Uani 1 1 d . . .
Co1 Co 1.000000 1.000000 0.64795(2) 0.02537(19) Uani 1 3 d S T P
O1 O 1.000000 1.000000 0.58212(7) 0.0269(8) Uani 1 3 d S T P
H1 H 0.999996 0.999995 0.563597 0.032 Uiso 1 3 calc R U P
O2 O 0.7001(2) 0.8051(2) 0.58758(4) 0.0385(6) Uani 1 1 d . . .
O3 O 0.85272(19) 0.9141(2) 0.62417(4) 0.0295(5) Uani 1 1 d . . .
O4 O 0.8937(2) 1.0390(2) 0.67105(5) 0.0361(6) Uani 1 1 d . . .
O5 O 0.8263(2) 0.6883(2) 0.61439(4) 0.0368(6) Uani 1 1 d . . .
O6 O 0.9174(2) 0.7715(2) 0.56596(4) 0.0379(6) Uani 1 1 d . . .
O7 O 0.9822(3) 0.7284(3) 0.52292(5) 0.0515(7) Uani 1 1 d . . .
O8 O 1.000000 1.000000 0.53107(14) 0.122(3) Uani 1 3 d S T P
H8A H 0.976030 1.037850 0.521640 0.183 Uiso 0.3333 1 d R U P
H8B H 1.073280 1.022200 0.517620 0.183 Uiso 0.3333 1 d R U P
C1 C 0.6265(4) 0.7586(4) 0.56549(7) 0.0527(11) Uani 1 1 d . . .
H1A H 0.674237 0.754957 0.551851 0.079 Uiso 1 1 calc R U .
H1B H 0.595482 0.810704 0.560881 0.079 Uiso 1 1 calc R U .
H1C H 0.560313 0.678803 0.568904 0.079 Uiso 1 1 calc R U .
C2 C 0.6558(3) 0.8373(3) 0.60769(6) 0.0289(7) Uani 1 1 d . . .
C3 C 0.5397(3) 0.8183(3) 0.60946(7) 0.0367(8) Uani 1 1 d . . .
H3 H 0.484750 0.780039 0.596397 0.044 Uiso 1 1 calc R U .
C4 C 0.5053(3) 0.8569(3) 0.63096(8) 0.0430(9) Uani 1 1 d . . .
H4 H 0.426497 0.842514 0.632425 0.052 Uiso 1 1 calc R U .
C5 C 0.5867(3) 0.9157(3) 0.64985(7) 0.0381(8) Uani 1 1 d . . .
H5 H 0.562922 0.941958 0.663990 0.046 Uiso 1 1 calc R U .
C6 C 0.7056(3) 0.9372(3) 0.64834(6) 0.0292(7) Uani 1 1 d . . .
C7 C 0.7418(3) 0.8964(3) 0.62718(6) 0.0254(6) Uani 1 1 d . . .
C8 C 0.7856(3) 1.0055(3) 0.66866(7) 0.0355(8) Uani 1 1 d . . .
H8 H 0.751123 1.027197 0.681675 0.043 Uiso 1 1 calc R U .
C9 C 0.8297(3) 0.5976(3) 0.60669(7) 0.0358(8) Uani 1 1 d . . .
H9 H 0.804373 0.534290 0.618185 0.043 Uiso 1 1 calc R U .
C10 C 0.8666(3) 0.5784(3) 0.58297(7) 0.0351(8) Uani 1 1 d . . .
C11 C 0.8559(4) 0.4638(4) 0.57812(10) 0.0571(12) Uani 1 1 d . . .
H11 H 0.830426 0.405945 0.590869 0.069 Uiso 1 1 calc R U .
C12 C 0.8827(6) 0.4391(4) 0.55498(12) 0.0800(18) Uani 1 1 d . . .
H12 H 0.871908 0.362693 0.551679 0.096 Uiso 1 1 calc R U .
C13 C 0.9260(5) 0.5255(4) 0.53615(9) 0.0655(14) Uani 1 1 d . . .
H13 H 0.946135 0.506914 0.520541 0.079 Uiso 1 1 calc R U .
C14 C 0.9400(3) 0.6373(4) 0.53988(7) 0.0423(9) Uani 1 1 d . . .
C15 C 0.9074(3) 0.6671(3) 0.56382(6) 0.0315(7) Uani 1 1 d . . .
C16 C 1.0223(5) 0.7073(5) 0.49920(8) 0.0697(15) Uani 1 1 d . . .
H16A H 1.050294 0.777618 0.488686 0.105 Uiso 1 1 calc R U .
H16B H 0.956369 0.639037 0.491000 0.105 Uiso 1 1 calc R U .
H16C H 1.087224 0.691049 0.501999 0.105 Uiso 1 1 calc R U .
Cl1 Cl 0.333333 0.666667 0.53231(3) 0.0450(4) Uani 1 3 d S T P
O9 O 0.4226(5) 0.6440(6) 0.52341(9) 0.1233(19) Uani 1 1 d . . .
O10 O 0.333333 0.666667 0.55981(9) 0.0500(12) Uani 1 3 d S T P

loop_
_atom_site_aniso_label
_atom_site_aniso_U_11
_atom_site_aniso_U_22
_atom_site_aniso_U_33
_atom_site_aniso_U_23
_atom_site_aniso_U_13
_atom_site_aniso_U_12
Cu1 0.0296(2) 0.0266(2) 0.0240(2) -0.00425(15) 0.00493(15) 0.01191(17)
Co1 0.0272(3) 0.0272(3) 0.0216(4) 0.000 0.000 0.01362(13)
O1 0.0288(12) 0.0288(12) 0.0230(18) 0.000 0.000 0.0144(6)
O2 0.0312(12) 0.0493(15) 0.0303(13) -0.0173(11) -0.0056(10) 0.0164(11)
O3 0.0241(11) 0.0338(12) 0.0289(12) -0.0108(9) 0.0004(9) 0.0133(10)
O4 0.0368(14) 0.0445(14) 0.0305(13) -0.0124(11) -0.0037(10) 0.0228(12)
O5 0.0429(14) 0.0301(12) 0.0280(12) -0.0013(10) 0.0106(10) 0.0113(11)
O6 0.0545(16) 0.0320(13) 0.0277(12) -0.0027(10) 0.0121(11) 0.0219(12)
O7 0.0610(18) 0.0564(17) 0.0303(14) -0.0105(13) 0.0122(13) 0.0243(15)
O8 0.156(5) 0.156(5) 0.053(4) 0.000 0.000 0.078(2)
C1 0.048(2) 0.072(3) 0.032(2) -0.018(2) -0.0106(18) 0.025(2)
C2 0.0291(16) 0.0273(16) 0.0273(16) -0.0010(13) 0.0012(13) 0.0119(14)
C3 0.0288(17) 0.0357(19) 0.042(2) -0.0066(15) -0.0052(15) 0.0132(15)
C4 0.0290(18) 0.047(2) 0.055(2) -0.0053(18) 0.0016(17) 0.0205(17)
C5 0.0362(19) 0.041(2) 0.042(2) -0.0048(16) 0.0067(16) 0.0236(17)
C6 0.0313(17) 0.0271(16) 0.0313(17) -0.0024(13) 0.0035(13) 0.0162(14)
C7 0.0235(15) 0.0237(15) 0.0272(16) -0.0006(12) 0.0013(12) 0.0105(13)
C8 0.047(2) 0.0352(18) 0.0303(18) -0.0069(14) 0.0040(15) 0.0254(17)
C9 0.0330(18) 0.0297(18) 0.0345(18) 0.0016(14) 0.0027(15) 0.0080(15)
C10 0.0328(18) 0.0284(17) 0.0398(19) -0.0066(14) 0.0016(15) 0.0120(15)
C11 0.064(3) 0.037(2) 0.072(3) 0.001(2) 0.018(2) 0.027(2)
C12 0.109(4) 0.042(3) 0.098(4) -0.006(3) 0.037(4) 0.045(3)
C13 0.083(3) 0.051(3) 0.058(3) -0.014(2) 0.027(3) 0.030(3)
C14 0.042(2) 0.045(2) 0.038(2) -0.0120(17) 0.0064(16) 0.0206(18)
C15 0.0263(16) 0.0324(18) 0.0307(17) -0.0083(14) 0.0008(13) 0.0109(14)
C16 0.077(3) 0.079(3) 0.037(2) -0.019(2) 0.016(2) 0.027(3)
Cl1 0.0455(6) 0.0455(6) 0.0440(9) 0.000 0.000 0.0228(3)
O9 0.137(4) 0.232(6) 0.073(3) -0.049(3) -0.019(3) 0.147(4)
O10 0.0541(18) 0.0541(18) 0.042(3) 0.000 0.000 0.0270(9)

loop_
_atom_type_symbol
_atom_type_description
_atom_type_scat_dispersion_real
_atom_type_scat_dispersion_imag
_atom_type_scat_source
C C 0.0033 0.0016 'International Tables Vol C Tables 4.2.6.8 and 6.1.1.4'
H H 0.0000 0.0000 'International Tables Vol C Tables 4.2.6.8 and 6.1.1.4'
Cl Cl 0.1484 0.1585 'International Tables Vol C Tables 4.2.6.8 and 6.1.1.4'
Co Co 0.3494 0.9721 'International Tables Vol C Tables 4.2.6.8 and 6.1.1.4'
Cu Cu 0.3201 1.2651 'International Tables Vol C Tables 4.2.6.8 and 6.1.1.4'
O O 0.0106 0.0060 'International Tables Vol C Tables 4.2.6.8 and 6.1.1.4'

loop_
_geom_angle_atom_site_label_1
_geom_angle_atom_site_label_2
_geom_angle_atom_site_label_3
_geom_angle
_geom_angle_site_symmetry_1
_geom_angle_site_symmetry_3
O6 Cu1 O5 94.02(10) . .
O6 Cu1 O1 89.26(12) . .
O5 Cu1 O1 161.46(10) . .
O6 Cu1 O3 174.66(11) . .
O5 Cu1 O3 89.64(9) . .
O1 Cu1 O3 88.49(11) . .
O6 Cu1 O2 101.26(10) . .
O5 Cu1 O2 91.78(10) . .
O1 Cu1 O2 105.49(8) . .
O3 Cu1 O2 74.70(9) . .
O4 Co1 O4 88.46(10) . 2_765
O4 Co1 O4 88.46(10) . 3_675
O4 Co1 O4 88.46(10) 2_765 3_675
O4 Co1 O3 87.44(9) . .
O4 Co1 O3 97.93(10) 2_765 .
O4 Co1 O3 172.31(9) 3_675 .
O4 Co1 O3 172.31(10) . 2_765
O4 Co1 O3 87.44(9) 2_765 2_765
O4 Co1 O3 97.93(10) 3_675 2_765
O3 Co1 O3 86.68(9) . 2_765
O4 Co1 O3 97.93(10) . 3_675
O4 Co1 O3 172.31(9) 2_765 3_675
O4 Co1 O3 87.44(9) 3_675 3_675
O3 Co1 O3 86.68(9) . 3_675
O3 Co1 O3 86.68(9) 2_765 3_675
Cu1 O1 Cu1 108.28(11) 2_765 3_675
Cu1 O1 Cu1 108.28(11) 2_765 .
Cu1 O1 Cu1 108.28(11) 3_675 .
Cu1 O1 H1 110.6 2_765 .
Cu1 O1 H1 110.6 3_675 .
Cu1 O1 H1 110.6 . .
C2 O2 C1 118.5(3) . .
C2 O2 Cu1 111.80(19) . .
C1 O2 Cu1 129.7(2) . .
C7 O3 Cu1 120.06(19) . .
C7 O3 Co1 128.93(19) . .
Cu1 O3 Co1 110.70(10) . .
C8 O4 Co1 127.9(2) . .
C9 O5 Cu1 123.3(2) . .
C15 O6 Cu1 126.7(2) . .
C14 O7 C16 116.6(3) . .
H8A O8 H8B 88.6 . .
H8A O8 H8A 89.1 . 2_765
H8B O8 H8A 82.8 . 2_765
H8A O8 H8A 89.1 . 3_675
H8B O8 H8A 6.3 . 3_675
H8A O8 H8A 89.1 2_765 3_675
O2 C1 H1A 109.5 . .
O2 C1 H1B 109.5 . .
H1A C1 H1B 109.5 . .
O2 C1 H1C 109.5 . .
H1A C1 H1C 109.5 . .
H1B C1 H1C 109.5 . .
O2 C2 C3 124.9(3) . .
O2 C2 C7 113.6(3) . .
C3 C2 C7 121.5(3) . .
C2 C3 C4 119.6(3) . .
C2 C3 H3 120.2 . .
C4 C3 H3 120.2 . .
C5 C4 C3 120.2(3) . .
C5 C4 H4 119.9 . .
C3 C4 H4 119.9 . .
C4 C5 C6 121.2(3) . .
C4 C5 H5 119.4 . .
C6 C5 H5 119.4 . .
C5 C6 C7 119.8(3) . .
C5 C6 C8 116.5(3) . .
C7 C6 C8 123.6(3) . .
O3 C7 C6 123.5(3) . .
O3 C7 C2 118.7(3) . .
C6 C7 C2 117.7(3) . .
O4 C8 C6 128.3(3) . .
O4 C8 H8 115.8 . .
C6 C8 H8 115.8 . .
O5 C9 C10 128.5(3) . .
O5 C9 H9 115.7 . .
C10 C9 H9 115.7 . .
C9 C10 C15 121.6(3) . .
C9 C10 C11 118.1(4) . .
C15 C10 C11 120.2(3) . .
C12 C11 C10 119.9(4) . .
C12 C11 H11 120.1 . .
C10 C11 H11 120.1 . .
C11 C12 C13 121.0(4) . .
C11 C12 H12 119.5 . .
C13 C12 H12 119.5 . .
C14 C13 C12 121.6(4) . .
C14 C13 H13 119.2 . .
C12 C13 H13 119.2 . .
O7 C14 C13 126.4(4) . .
O7 C14 C15 113.6(3) . .
C13 C14 C15 120.0(4) . .
O6 C15 C10 125.2(3) . .
O6 C15 C14 117.5(3) . .
C10 C15 C14 117.3(3) . .
O7 C16 H16A 109.5 . .
O7 C16 H16B 109.5 . .
H16A C16 H16B 109.5 . .
O7 C16 H16C 109.5 . .
H16A C16 H16C 109.5 . .
H16B C16 H16C 109.5 . .
O9 Cl1 O9 109.1(2) 2_665 3_565
O9 Cl1 O9 109.1(2) 2_665 .
O9 Cl1 O9 109.1(2) 3_565 .
O9 Cl1 O10 109.8(2) 2_665 .
O9 Cl1 O10 109.8(2) 3_565 .
O9 Cl1 O10 109.8(2) . .

loop_
_geom_bond_atom_site_label_1
_geom_bond_atom_site_label_2
_geom_bond_distance
_geom_bond_site_symmetry_2
Cu1 O6 1.877(2) .
Cu1 O5 1.942(2) .
Cu1 O1 1.9590(14) .
Cu1 O3 1.997(2) .
Cu1 O2 2.274(2) .
Co1 O4 2.062(2) .
Co1 O4 2.062(2) 2_765
Co1 O4 2.062(2) 3_675
Co1 O3 2.062(2) .
Co1 O3 2.062(2) 2_765
Co1 O3 2.062(2) 3_675
O1 H1 0.9800 .
O2 C2 1.361(4) .
O2 C1 1.429(4) .
O3 C7 1.326(4) .
O4 C8 1.230(4) .
O5 C9 1.248(4) .
O6 C15 1.278(4) .
O7 C14 1.349(5) .
O7 C16 1.430(5) .
O8 H8A 0.8503 .
O8 H8B 1.0934 .
O8 H8A 0.8504 2_765
O8 H8A 0.8504 3_675
C1 H1A 0.9600 .
C1 H1B 0.9600 .
C1 H1C 0.9600 .
C2 C3 1.379(5) .
C2 C7 1.417(4) .
C3 C4 1.395(5) .
C3 H3 0.9300 .
C4 C5 1.364(6) .
C4 H4 0.9300 .
C5 C6 1.402(5) .
C5 H5 0.9300 .
C6 C7 1.407(4) .
C6 C8 1.438(5) .
C8 H8 0.9300 .
C9 C10 1.404(5) .
C9 H9 0.9300 .
C10 C15 1.410(5) .
C10 C11 1.422(5) .
C11 C12 1.350(7) .
C11 H11 0.9300 .
C12 C13 1.380(7) .
C12 H12 0.9300 .
C13 C14 1.360(6) .
C13 H13 0.9300 .
C14 C15 1.442(5) .
C16 H16A 0.9600 .
C16 H16B 0.9600 .
C16 H16C 0.9600 .
Cl1 O9 1.390(4) 2_665
Cl1 O9 1.390(4) 3_565
Cl1 O9 1.390(4) .
Cl1 O10 1.454(5) .

loop_
_geom_hbond_atom_site_label_D
_geom_hbond_atom_site_label_H
_geom_hbond_atom_site_label_A
_geom_hbond_distance_DH
_geom_hbond_distance_HA
_geom_hbond_distance_DA
_geom_hbond_angle_DHA
_geom_hbond_site_symmetry_A
O1 H1 O8 0.98 1.72 2.701(8) 180.0 .
C3 H3 O10 0.93 2.60 3.532(5) 177.8 .
C8 H8 O5 0.93 2.46 3.243(4) 141.9 15_556
C9 H9 O4 0.93 2.58 3.325(4) 137.8 14_456
